data_4070063
loop_
_publ_author_name
'Vicente, Jos\'e'
'Shenoy, Rashmi V.'
'Mart\'inez-Viviente, Elo\'isa'
'Jones, Peter G.'

_publ_section_title
;
 Synthesis of Mono-, Di-, and Tripalladated 1,3,5-Benzenetricarboxaldehyde
 Complexes
;
_journal_issue 20
_journal_name_full Organometallics
_journal_page_first 6101
_journal_paper_doi 10.1021/om9005966
_journal_volume 28
_journal_year 2009
_chemical_absolute_configuration unk
_chemical_formula_moiety 'C18 H38 Cu3 I5 N6 P2'
_chemical_formula_sum 'C18 H38 Cu3 I5 N6 P2'
_chemical_formula_weight 1225.60
_chemical_name_systematic
; 
 ? 
;
_space_group_IT_number 7
_symmetry_cell_setting monoclinic
_symmetry_space_group_name_Hall 'P -2yc'
_symmetry_space_group_name_H-M 'P 1 c 1'
_atom_sites_solution_hydrogens geom
_atom_sites_solution_primary direct
_atom_sites_solution_secondary difmap
_audit_creation_method SHELXL-97
_cell_angle_alpha 90.00
_cell_angle_beta 107.862(5)
_cell_angle_gamma 90.00
_cell_formula_units_Z 2
_cell_length_a 12.1760(11)
_cell_length_b 9.4131(9)
_cell_length_c 14.5144(10)
_cell_measurement_reflns_used 5916
_cell_measurement_temperature 120(2)
_cell_measurement_theta_max 27.48
_cell_measurement_theta_min 1.00
_cell_volume 1583.4(2)
_computing_cell_refinement 'Denzo/Scalepack (Otwinowski & Minor, 1997)'
_computing_data_collection 'Collect (Bruker AXS BV, 1997-2004)'
_computing_data_reduction 'Denzo/Scalepack (Otwinowski & Minor, 1997)'
_computing_molecular_graphics 'Diamond v.3.1d (Brandenburg, 2006)'
_computing_publication_material 'SHELXL-97 (Sheldrick, 1997)'
_computing_structure_refinement 'SHELXL-97 (Sheldrick, 1997)'
_computing_structure_solution 'SIR2004 (Burla et al., 2005)'
_diffrn_ambient_temperature 120(2)
_diffrn_detector_area_resol_mean 9
_diffrn_measured_fraction_theta_full 0.999
_diffrn_measured_fraction_theta_max 0.999
_diffrn_measurement_device '95mm CCD camera on \k-goniostat'
_diffrn_measurement_device_type 'Nonius KappaCCD'
_diffrn_measurement_method '\f scans and \w scans with \k offset'
_diffrn_radiation_monochromator 'horizontally mounted graphite crystal'
_diffrn_radiation_source 'fine-focus sealed tube'
_diffrn_radiation_type MoK\a
_diffrn_radiation_wavelength 0.71073
_diffrn_reflns_av_R_equivalents 0.0614
_diffrn_reflns_av_sigmaI/netI 0.0636
_diffrn_reflns_limit_h_max 14
_diffrn_reflns_limit_h_min -14
_diffrn_reflns_limit_k_max 11
_diffrn_reflns_limit_k_min -11
_diffrn_reflns_limit_l_max 16
_diffrn_reflns_limit_l_min -17
_diffrn_reflns_number 18698
_diffrn_reflns_theta_full 25.00
_diffrn_reflns_theta_max 25.00
_diffrn_reflns_theta_min 2.62
_exptl_absorpt_coefficient_mu 6.992
_exptl_absorpt_correction_T_max 0.7068
_exptl_absorpt_correction_T_min 0.2704
_exptl_absorpt_correction_type multi-scan
_exptl_absorpt_process_details 'SADABS v.2.10 (Sheldrick, 2003)'
_exptl_crystal_colour colourless
_exptl_crystal_density_diffrn 2.571
_exptl_crystal_density_method 'not measured'
_exptl_crystal_description plate
_exptl_crystal_F_000 1140
_exptl_crystal_size_max 0.25
_exptl_crystal_size_mid 0.17
_exptl_crystal_size_min 0.05
_refine_diff_density_max 1.346
_refine_diff_density_min -1.186
_refine_diff_density_rms 0.203
_refine_ls_abs_structure_details 'Flack H D (1983), Acta Cryst. A39, 876-881'
_refine_ls_abs_structure_Flack 0.06(3)
_refine_ls_extinction_method none
_refine_ls_goodness_of_fit_ref 1.081
_refine_ls_hydrogen_treatment constr
_refine_ls_matrix_type full
_refine_ls_number_parameters 309
_refine_ls_number_reflns 5348
_refine_ls_number_restraints 2
_refine_ls_restrained_S_all 1.081
_refine_ls_R_factor_all 0.0512
_refine_ls_R_factor_gt 0.0385
_refine_ls_shift/su_max 0.001
_refine_ls_shift/su_mean 0.000
_refine_ls_structure_factor_coef Fsqd
_refine_ls_weighting_details 'calc w=1/[\s^2^(Fo^2^)+(0.0371P)^2^+0.2410P] where P=(Fo^2^+2Fc^2^)/3'
_refine_ls_weighting_scheme calc
_refine_ls_wR_factor_gt 0.0784
_refine_ls_wR_factor_ref 0.0837
_reflns_number_gt 4608
_reflns_number_total 5348
_reflns_threshold_expression >2sigma(I)
_cod_data_source_file om9005966_si_002.cif
_cod_data_source_block compound3
_cod_original_sg_symbol_H-M 'P c'
_cod_database_code 4070063

loop_
_symmetry_equiv_pos_as_xyz
'x, y, z'
'x, -y, z+1/2'

loop_
_atom_site_label
_atom_site_type_symbol
_atom_site_fract_x
_atom_site_fract_y
_atom_site_fract_z
_atom_site_U_iso_or_equiv
_atom_site_adp_type
_atom_site_occupancy
_atom_site_symmetry_multiplicity
_atom_site_calc_flag
_atom_site_refinement_flags
I1 I 1.11277(7) 0.21938(7) 0.67771(5) 0.02286(17) Uani 1 1 d .
I2 I 1.10997(7) 0.38905(8) 0.39796(5) 0.02722(18) Uani 1 1 d .
I3 I 1.44069(6) 0.18380(7) 0.59840(5) 0.02534(18) Uani 1 1 d .
I4 I 1.11350(7) -0.06335(8) 0.45285(5) 0.02881(19) Uani 1 1 d .
I5 I 0.79118(6) 0.18150(7) 0.43424(5) 0.02370(18) Uani 1 1 d .
Cu1 Cu 1.11179(11) 0.45877(13) 0.57419(9) 0.0222(3) Uani 1 1 d .
Cu2 Cu 1.22635(16) 0.1536(2) 0.55084(14) 0.0542(5) Uani 1 1 d .
Cu3 Cu 1.01073(15) 0.17478(18) 0.48336(12) 0.0482(5) Uani 1 1 d .
P1 P 1.2784(3) 0.5613(3) 0.65692(18) 0.0212(6) Uani 1 1 d .
P2 P 0.9468(3) 0.5642(3) 0.57140(19) 0.0216(6) Uani 1 1 d .
N3 N 1.4943(8) 0.6697(9) 0.6747(6) 0.020(2) Uani 1 1 d .
N4 N 1.4701(7) 0.5508(9) 0.8181(6) 0.020(2) Uani 1 1 d .
N5 N 1.3891(8) 0.7920(8) 0.7726(6) 0.018(2) Uani 1 1 d .
N6 N 0.7287(7) 0.6696(9) 0.4801(6) 0.021(2) Uani 1 1 d .
N7 N 0.7567(9) 0.5558(9) 0.6361(7) 0.026(2) Uani 1 1 d .
N8 N 0.8372(8) 0.7970(8) 0.6291(6) 0.018(2) Uani 1 1 d .
C1 C 1.3649(10) 0.4708(11) 0.7662(7) 0.022(2) Uani 1 1 d .
H1A H 1.3174 0.4565 0.8099 0.026 Uiso 1 1 calc R
H1B H 1.3873 0.3761 0.7484 0.026 Uiso 1 1 calc R
C2 C 1.3923(10) 0.6051(11) 0.6043(7) 0.023(3) Uani 1 1 d .
H2A H 1.4163 0.5174 0.5779 0.028 Uiso 1 1 calc R
H2B H 1.3613 0.6718 0.5497 0.028 Uiso 1 1 calc R
C3 C 1.2733(9) 0.7343(12) 0.7121(7) 0.023(3) Uani 1 1 d .
H3A H 1.2378 0.8034 0.6600 0.028 Uiso 1 1 calc R
H3B H 1.2223 0.7271 0.7535 0.028 Uiso 1 1 calc R
C4 C 1.5439(10) 0.5715(12) 0.7577(8) 0.028(3) Uani 1 1 d .
H4A H 1.5585 0.4782 0.7323 0.034 Uiso 1 1 calc R
H4B H 1.6190 0.6098 0.7980 0.034 Uiso 1 1 calc R
C5 C 1.4706(10) 0.8019(11) 0.7104(8) 0.022(3) Uani 1 1 d .
H5A H 1.4359 0.8658 0.6549 0.027 Uiso 1 1 calc R
H5B H 1.5443 0.8451 0.7496 0.027 Uiso 1 1 calc R
C6 C 1.4450(10) 0.6875(11) 0.8539(7) 0.019(2) Uani 1 1 d .
H6A H 1.5177 0.7292 0.8961 0.023 Uiso 1 1 calc R
H6B H 1.3929 0.6728 0.8936 0.023 Uiso 1 1 calc R
C7 C 1.3682(10) 0.9325(11) 0.8137(7) 0.024(3) Uani 1 1 d .
H7A H 1.3189 0.9901 0.7597 0.029 Uiso 1 1 calc R
H7B H 1.3231 0.9141 0.8587 0.029 Uiso 1 1 calc R
C8 C 1.4691(12) 1.0205(13) 0.8656(8) 0.040(4) Uani 1 1 d .
H8A H 1.5089 1.0539 0.8195 0.048 Uiso 1 1 calc R
H8B H 1.5242 0.9624 0.9158 0.048 Uiso 1 1 calc R
C9 C 1.4318(13) 1.1450(14) 0.9118(9) 0.044(4) Uani 1 1 d .
H9A H 1.4088 1.1131 0.9675 0.066 Uiso 1 1 calc R
H9B H 1.3662 1.1914 0.8648 0.066 Uiso 1 1 calc R
H9C H 1.4958 1.2126 0.9336 0.066 Uiso 1 1 calc R
C10 C 0.8623(9) 0.4747(12) 0.6378(7) 0.023(2) Uani 1 1 d .
H10A H 0.8396 0.3796 0.6092 0.027 Uiso 1 1 calc R
H10B H 0.9106 0.4613 0.7058 0.027 Uiso 1 1 calc R
C11 C 0.8313(10) 0.6064(11) 0.4592(7) 0.021(3) Uani 1 1 d .
H11A H 0.8609 0.6742 0.4203 0.025 Uiso 1 1 calc R
H11B H 0.8078 0.5186 0.4207 0.025 Uiso 1 1 calc R
C12 C 0.9522(9) 0.7421(11) 0.6265(7) 0.019(2) Uani 1 1 d .
H12A H 1.0053 0.7384 0.6936 0.023 Uiso 1 1 calc R
H12B H 0.9848 0.8101 0.5899 0.023 Uiso 1 1 calc R
C13 C 0.6818(10) 0.5752(11) 0.5360(7) 0.023(2) Uani 1 1 d .
H13A H 0.6680 0.4814 0.5036 0.028 Uiso 1 1 calc R
H13B H 0.6064 0.6128 0.5374 0.028 Uiso 1 1 calc R
C14 C 0.7807(10) 0.6880(10) 0.6832(8) 0.022(3) Uani 1 1 d .
H14A H 0.8334 0.6733 0.7496 0.026 Uiso 1 1 calc R
H14B H 0.7080 0.7289 0.6886 0.026 Uiso 1 1 calc R
C15 C 0.7523(10) 0.8051(10) 0.5230(7) 0.019(2) Uani 1 1 d .
H15A H 0.6791 0.8498 0.5241 0.023 Uiso 1 1 calc R
H15B H 0.7866 0.8657 0.4833 0.023 Uiso 1 1 calc R
C16 C 0.8556(9) 0.9357(11) 0.6799(7) 0.022(2) Uani 1 1 d .
H16A H 0.9006 0.9968 0.6491 0.027 Uiso 1 1 calc R
H16B H 0.9039 0.9191 0.7475 0.027 Uiso 1 1 calc R
C17 C 0.7502(12) 1.0175(12) 0.6825(9) 0.038(3) Uani 1 1 d .
H17A H 0.6992 0.9551 0.7062 0.046 Uiso 1 1 calc R
H17B H 0.7068 1.0493 0.6163 0.046 Uiso 1 1 calc R
C18 C 0.7852(12) 1.1449(12) 0.7483(9) 0.038(3) Uani 1 1 d .
H18A H 0.8364 1.2059 0.7251 0.057 Uiso 1 1 calc R
H18B H 0.8257 1.1129 0.8142 0.057 Uiso 1 1 calc R
H18C H 0.7162 1.1986 0.7483 0.057 Uiso 1 1 calc R

loop_
_atom_site_aniso_label
_atom_site_aniso_U_11
_atom_site_aniso_U_22
_atom_site_aniso_U_33
_atom_site_aniso_U_23
_atom_site_aniso_U_13
_atom_site_aniso_U_12
I1 0.0244(4) 0.0243(4) 0.0201(3) 0.0011(3) 0.0072(3) -0.0007(3)
I2 0.0327(5) 0.0319(4) 0.0189(3) -0.0033(3) 0.0107(3) -0.0019(4)
I3 0.0288(5) 0.0245(4) 0.0236(4) 0.0001(3) 0.0094(3) 0.0013(3)
I4 0.0324(5) 0.0281(4) 0.0265(4) -0.0034(3) 0.0099(3) 0.0005(3)
I5 0.0262(4) 0.0222(4) 0.0217(4) 0.0010(3) 0.0059(3) -0.0001(3)
Cu1 0.0222(8) 0.0250(7) 0.0200(7) -0.0026(6) 0.0072(6) -0.0003(6)
Cu2 0.0279(10) 0.0740(12) 0.0646(12) -0.0344(10) 0.0196(9) -0.0160(9)
Cu3 0.0301(10) 0.0645(11) 0.0424(10) -0.0149(8) -0.0001(8) 0.0139(8)
P1 0.0226(16) 0.0227(16) 0.0188(15) 0.0006(11) 0.0069(13) -0.0032(12)
P2 0.0243(17) 0.0206(15) 0.0215(15) 0.0012(11) 0.0094(13) -0.0002(13)
N3 0.019(5) 0.029(5) 0.012(4) -0.003(4) 0.004(4) -0.002(4)
N4 0.014(5) 0.022(5) 0.021(5) -0.001(4) 0.003(4) 0.003(4)
N5 0.021(5) 0.013(4) 0.021(5) 0.002(3) 0.007(4) -0.004(4)
N6 0.014(5) 0.025(5) 0.023(5) -0.004(4) 0.002(4) -0.002(4)
N7 0.034(6) 0.023(5) 0.025(5) -0.005(4) 0.017(5) -0.010(4)
N8 0.017(5) 0.019(5) 0.017(4) 0.000(3) 0.004(4) -0.002(4)
C1 0.029(7) 0.015(5) 0.016(5) -0.001(4) -0.001(5) -0.001(5)
C2 0.029(7) 0.020(6) 0.017(5) 0.000(4) 0.001(5) -0.006(5)
C3 0.015(6) 0.037(6) 0.014(5) 0.002(5) -0.002(5) -0.005(5)
C4 0.026(7) 0.031(6) 0.031(7) 0.005(5) 0.014(5) 0.004(5)
C5 0.029(7) 0.019(6) 0.022(6) -0.002(4) 0.013(5) -0.002(5)
C6 0.019(6) 0.019(6) 0.015(5) 0.008(4) 0.000(5) 0.008(5)
C7 0.041(8) 0.022(6) 0.013(5) -0.008(4) 0.012(5) 0.003(5)
C8 0.061(10) 0.031(8) 0.022(6) 0.012(5) 0.003(6) 0.004(7)
C9 0.051(10) 0.045(9) 0.032(7) 0.004(6) 0.008(7) 0.000(7)
C10 0.019(6) 0.030(6) 0.022(6) -0.006(5) 0.010(5) -0.009(5)
C11 0.036(7) 0.017(6) 0.013(5) 0.005(4) 0.011(5) 0.000(5)
C12 0.006(6) 0.025(6) 0.023(6) 0.001(4) 0.001(5) -0.003(5)
C13 0.030(7) 0.016(5) 0.023(6) 0.000(4) 0.005(5) 0.002(5)
C14 0.028(7) 0.018(6) 0.023(6) 0.012(5) 0.013(5) 0.003(5)
C15 0.027(7) 0.016(6) 0.017(5) 0.005(4) 0.010(5) 0.000(5)
C16 0.016(6) 0.035(7) 0.016(5) 0.010(5) 0.006(5) 0.009(5)
C17 0.061(10) 0.024(7) 0.043(7) -0.010(6) 0.035(7) -0.016(6)
C18 0.051(9) 0.025(7) 0.039(7) 0.003(6) 0.016(7) -0.006(6)

loop_
_atom_type_symbol
_atom_type_description
_atom_type_scat_dispersion_real
_atom_type_scat_dispersion_imag
_atom_type_scat_source
C C 0.0033 0.0016 'International Tables Vol C Tables 4.2.6.8 and 6.1.1.4'
H H 0.0000 0.0000 'International Tables Vol C Tables 4.2.6.8 and 6.1.1.4'
N N 0.0061 0.0033 'International Tables Vol C Tables 4.2.6.8 and 6.1.1.4'
P P 0.1023 0.0942 'International Tables Vol C Tables 4.2.6.8 and 6.1.1.4'
Cu Cu 0.3201 1.2651 'International Tables Vol C Tables 4.2.6.8 and 6.1.1.4'
I I -0.4742 1.8119 'International Tables Vol C Tables 4.2.6.8 and 6.1.1.4'

loop_
_geom_angle_atom_site_label_1
_geom_angle_atom_site_label_2
_geom_angle_atom_site_label_3
_geom_angle
_geom_angle_publ_flag
Cu2 I1 Cu1 74.19(6) ?
Cu2 I1 Cu3 55.05(5) yes
Cu1 I1 Cu3 68.47(5) ?
Cu1 I2 Cu3 68.24(5) ?
Cu1 I2 Cu2 67.87(4) ?
Cu3 I2 Cu2 49.38(4) yes
Cu2 I4 Cu3 56.68(5) yes
P2 Cu1 P1 118.79(11) yes
P2 Cu1 I2 110.74(9) ?
P1 Cu1 I2 111.43(8) ?
P2 Cu1 I1 103.38(8) ?
P1 Cu1 I1 102.27(8) ?
I2 Cu1 I1 109.20(5) yes
I3 Cu2 Cu3 167.13(10) yes
I3 Cu2 I4 124.51(7) ?
Cu3 Cu2 I4 62.59(6) ?
I3 Cu2 I1 119.74(7) ?
Cu3 Cu2 I1 63.51(6) ?
I4 Cu2 I1 104.86(7) ?
I3 Cu2 I2 108.67(7) ?
Cu3 Cu2 I2 58.59(6) ?
I4 Cu2 I2 96.79(6) ?
I1 Cu2 I2 96.05(6) ?
Cu2 Cu3 I5 172.88(9) yes
Cu2 Cu3 I4 60.73(6) ?
I5 Cu3 I4 118.65(7) ?
Cu2 Cu3 I1 61.44(5) ?
I5 Cu3 I1 112.91(7) ?
I4 Cu3 I1 102.21(6) ?
Cu2 Cu3 I2 72.03(7) ?
I5 Cu3 I2 114.38(7) ?
I4 Cu3 I2 103.97(6) ?
I1 Cu3 I2 102.83(6) ?
C1 P1 C3 97.1(5) ?
C1 P1 C2 99.2(5) ?
C3 P1 C2 96.6(5) ?
C1 P1 Cu1 116.9(4) ?
C3 P1 Cu1 118.3(4) ?
C2 P1 Cu1 123.6(3) ?
C10 P2 C11 99.5(5) ?
C10 P2 C12 98.1(5) ?
C11 P2 C12 96.0(5) ?
C10 P2 Cu1 115.9(4) ?
C11 P2 Cu1 123.5(3) ?
C12 P2 Cu1 118.9(4) ?
C5 N3 C2 113.2(9) ?
C5 N3 C4 109.1(8) ?
C2 N3 C4 110.5(8) ?
C4 N4 C6 109.5(8) ?
C4 N4 C1 111.2(9) ?
C6 N4 C1 112.9(8) ?
C7 N5 C3 107.8(8) ?
C7 N5 C6 110.5(8) ?
C3 N5 C6 109.4(8) ?
C7 N5 C5 113.4(8) ?
C3 N5 C5 109.6(8) ?
C6 N5 C5 106.1(8) ?
C15 N6 C13 111.9(8) ?
C15 N6 C11 112.3(8) ?
C13 N6 C11 111.7(8) ?
C14 N7 C13 110.1(9) ?
C14 N7 C10 113.3(9) ?
C13 N7 C10 110.5(8) ?
C16 N8 C12 108.4(8) ?
C16 N8 C15 113.5(7) ?
C12 N8 C15 109.3(7) ?
C16 N8 C14 110.4(8) ?
C12 N8 C14 109.9(8) ?
C15 N8 C14 105.3(7) ?
N4 C1 P1 112.6(7) ?
N4 C1 H1A 109.1 ?
P1 C1 H1A 109.1 ?
N4 C1 H1B 109.1 ?
P1 C1 H1B 109.1 ?
H1A C1 H1B 107.8 ?
N3 C2 P1 112.9(7) ?
N3 C2 H2A 109.0 ?
P1 C2 H2A 109.0 ?
N3 C2 H2B 109.0 ?
P1 C2 H2B 109.0 ?
H2A C2 H2B 107.8 ?
N5 C3 P1 115.1(7) ?
N5 C3 H3A 108.5 ?
P1 C3 H3A 108.5 ?
N5 C3 H3B 108.5 ?
P1 C3 H3B 108.5 ?
H3A C3 H3B 107.5 ?
N4 C4 N3 113.6(9) ?
N4 C4 H4A 108.8 ?
N3 C4 H4A 108.8 ?
N4 C4 H4B 108.8 ?
N3 C4 H4B 108.8 ?
H4A C4 H4B 107.7 ?
N3 C5 N5 113.8(8) ?
N3 C5 H5A 108.8 ?
N5 C5 H5A 108.8 ?
N3 C5 H5B 108.8 ?
N5 C5 H5B 108.8 ?
H5A C5 H5B 107.7 ?
N4 C6 N5 112.8(8) ?
N4 C6 H6A 109.0 ?
N5 C6 H6A 109.0 ?
N4 C6 H6B 109.0 ?
N5 C6 H6B 109.0 ?
H6A C6 H6B 107.8 ?
C8 C7 N5 118.6(10) ?
C8 C7 H7A 107.7 ?
N5 C7 H7A 107.7 ?
C8 C7 H7B 107.7 ?
N5 C7 H7B 107.7 ?
H7A C7 H7B 107.1 ?
C7 C8 C9 110.4(12) ?
C7 C8 H8A 109.6 ?
C9 C8 H8A 109.6 ?
C7 C8 H8B 109.6 ?
C9 C8 H8B 109.6 ?
H8A C8 H8B 108.1 ?
C8 C9 H9A 109.5 ?
C8 C9 H9B 109.5 ?
H9A C9 H9B 109.5 ?
C8 C9 H9C 109.5 ?
H9A C9 H9C 109.5 ?
H9B C9 H9C 109.5 ?
N7 C10 P2 112.4(7) ?
N7 C10 H10A 109.1 ?
P2 C10 H10A 109.1 ?
N7 C10 H10B 109.1 ?
P2 C10 H10B 109.1 ?
H10A C10 H10B 107.9 ?
N6 C11 P2 111.5(6) ?
N6 C11 H11A 109.3 ?
P2 C11 H11A 109.3 ?
N6 C11 H11B 109.3 ?
P2 C11 H11B 109.3 ?
H11A C11 H11B 108.0 ?
N8 C12 P2 114.4(7) ?
N8 C12 H12A 108.7 ?
P2 C12 H12A 108.7 ?
N8 C12 H12B 108.7 ?
P2 C12 H12B 108.7 ?
H12A C12 H12B 107.6 ?
N6 C13 N7 113.7(9) ?
N6 C13 H13A 108.8 ?
N7 C13 H13A 108.8 ?
N6 C13 H13B 108.8 ?
N7 C13 H13B 108.8 ?
H13A C13 H13B 107.7 ?
N7 C14 N8 113.1(8) ?
N7 C14 H14A 109.0 ?
N8 C14 H14A 109.0 ?
N7 C14 H14B 109.0 ?
N8 C14 H14B 109.0 ?
H14A C14 H14B 107.8 ?
N6 C15 N8 111.9(7) ?
N6 C15 H15A 109.2 ?
N8 C15 H15A 109.2 ?
N6 C15 H15B 109.2 ?
N8 C15 H15B 109.2 ?
H15A C15 H15B 107.9 ?
N8 C16 C17 117.6(9) ?
N8 C16 H16A 107.9 ?
C17 C16 H16A 107.9 ?
N8 C16 H16B 107.9 ?
C17 C16 H16B 107.9 ?
H16A C16 H16B 107.2 ?
C16 C17 C18 110.1(11) ?
C16 C17 H17A 109.6 ?
C18 C17 H17A 109.6 ?
C16 C17 H17B 109.6 ?
C18 C17 H17B 109.6 ?
H17A C17 H17B 108.1 ?
C17 C18 H18A 109.5 ?
C17 C18 H18B 109.5 ?
H18A C18 H18B 109.5 ?
C17 C18 H18C 109.5 ?
H18A C18 H18C 109.5 ?
H18B C18 H18C 109.5 ?

loop_
_geom_bond_atom_site_label_1
_geom_bond_atom_site_label_2
_geom_bond_distance
_geom_bond_publ_flag
I1 Cu2 2.6926(19) yes
I1 Cu1 2.7064(14) yes
I1 Cu3 2.7437(18) yes
I2 Cu1 2.6343(13) yes
I2 Cu3 2.825(2) yes
I2 Cu2 3.149(2) yes
I3 Cu2 2.503(2) yes
I4 Cu2 2.6232(19) yes
I4 Cu3 2.6695(18) yes
I5 Cu3 2.5475(19) yes
Cu1 P2 2.230(3) yes
Cu1 P1 2.234(3) yes
Cu2 Cu3 2.513(2) yes
P1 C1 1.823(10) ?
P1 C3 1.824(12) ?
P1 C2 1.825(11) ?
P2 C10 1.818(10) ?
P2 C11 1.839(10) ?
P2 C12 1.848(10) ?
N3 C5 1.411(13) ?
N3 C2 1.476(13) ?
N3 C4 1.491(13) ?
N4 C4 1.448(13) ?
N4 C6 1.454(14) ?
N4 C1 1.478(14) ?
N5 C7 1.503(12) ?
N5 C3 1.515(14) ?
N5 C6 1.526(12) ?
N5 C5 1.537(13) ?
N6 C15 1.410(12) ?
N6 C13 1.434(13) ?
N6 C11 1.496(13) ?
N7 C14 1.407(14) ?
N7 C13 1.470(14) ?
N7 C10 1.489(14) ?
N8 C16 1.482(13) ?
N8 C12 1.503(13) ?
N8 C15 1.571(13) ?
N8 C14 1.573(13) ?
C1 H1A 0.9900 ?
C1 H1B 0.9900 ?
C2 H2A 0.9900 ?
C2 H2B 0.9900 ?
C3 H3A 0.9900 ?
C3 H3B 0.9900 ?
C4 H4A 0.9900 ?
C4 H4B 0.9900 ?
C5 H5A 0.9900 ?
C5 H5B 0.9900 ?
C6 H6A 0.9900 ?
C6 H6B 0.9900 ?
C7 C8 1.482(17) ?
C7 H7A 0.9900 ?
C7 H7B 0.9900 ?
C8 C9 1.490(18) ?
C8 H8A 0.9900 ?
C8 H8B 0.9900 ?
C9 H9A 0.9800 ?
C9 H9B 0.9800 ?
C9 H9C 0.9800 ?
C10 H10A 0.9900 ?
C10 H10B 0.9900 ?
C11 H11A 0.9900 ?
C11 H11B 0.9900 ?
C12 H12A 0.9900 ?
C12 H12B 0.9900 ?
C13 H13A 0.9900 ?
C13 H13B 0.9900 ?
C14 H14A 0.9900 ?
C14 H14B 0.9900 ?
C15 H15A 0.9900 ?
C15 H15B 0.9900 ?
C16 C17 1.507(16) ?
C16 H16A 0.9900 ?
C16 H16B 0.9900 ?
C17 C18 1.512(16) ?
C17 H17A 0.9900 ?
C17 H17B 0.9900 ?
C18 H18A 0.9800 ?
C18 H18B 0.9800 ?
C18 H18C 0.9800 ?
